data_4511794
loop_
_publ_author_name
'Pinkowicz, Dawid'
'Li, Zhanyong'
'Pietrzyk, Piotr'
'Rams, Micha\/l'

_publ_section_title
;
 New Thiadiazole Dioxide Bridging Ligand with a Stable Radical Form for
 the Construction of Magnetic Coordination Chains
;
_journal_issue 10
_journal_name_full 'Crystal Growth &amp; Design'
_journal_page_first 4878
_journal_paper_doi 10.1021/cg500906w
_journal_volume 14
_journal_year 2014
_chemical_formula_sum 'C12 H6 N4 S'
_chemical_formula_weight 238.27
_chemical_name_systematic
;
 ?
;
_space_group_IT_number 14
_symmetry_cell_setting monoclinic
_symmetry_space_group_name_Hall '-P 2ybc'
_symmetry_space_group_name_H-M 'P 1 21/c 1'
_atom_sites_solution_hydrogens geom
_atom_sites_solution_primary direct
_atom_sites_solution_secondary difmap
_audit_creation_method SHELXL-97
_cell_angle_alpha 90.00
_cell_angle_beta 89.883(9)
_cell_angle_gamma 90.00
_cell_formula_units_Z 4
_cell_length_a 3.8047(8)
_cell_length_b 14.994(2)
_cell_length_c 17.142(2)
_cell_measurement_temperature 110(2)
_cell_volume 977.9(3)
_computing_structure_refinement 'SHELXL-97 (Sheldrick, 2008)'
_diffrn_ambient_temperature 110(2)
_diffrn_measured_fraction_theta_full 0.941
_diffrn_measured_fraction_theta_max 0.941
_diffrn_radiation_monochromator graphite
_diffrn_radiation_source 'rotating anode'
_diffrn_radiation_type MoK\a
_diffrn_radiation_wavelength 0.71073
_diffrn_reflns_av_R_equivalents 0.0888
_diffrn_reflns_av_sigmaI/netI 0.1203
_diffrn_reflns_limit_h_max 4
_diffrn_reflns_limit_h_min -4
_diffrn_reflns_limit_k_max 19
_diffrn_reflns_limit_k_min -19
_diffrn_reflns_limit_l_max 21
_diffrn_reflns_limit_l_min -21
_diffrn_reflns_number 7122
_diffrn_reflns_theta_full 27.00
_diffrn_reflns_theta_max 27.00
_diffrn_reflns_theta_min 3.61
_exptl_absorpt_coefficient_mu 0.308
_exptl_absorpt_correction_T_max 1.0000
_exptl_absorpt_correction_T_min 0.931
_exptl_absorpt_correction_type multi-scan
_exptl_absorpt_process_details CrystalClear
_exptl_crystal_colour yellow
_exptl_crystal_density_diffrn 1.618
_exptl_crystal_density_method 'not measured'
_exptl_crystal_description plate
_exptl_crystal_F_000 488
_exptl_crystal_size_max 0.05
_exptl_crystal_size_mid 0.04
_exptl_crystal_size_min 0.01
_refine_diff_density_max 1.406
_refine_diff_density_min -0.915
_refine_diff_density_rms 0.211
_refine_ls_extinction_coef 0.019(9)
_refine_ls_extinction_expression Fc^*^=kFc[1+0.001xFc^2^\l^3^/sin(2\q)]^-1/4^
_refine_ls_extinction_method SHELXL
_refine_ls_goodness_of_fit_ref 1.087
_refine_ls_hydrogen_treatment riding
_refine_ls_matrix_type full
_refine_ls_number_parameters 155
_refine_ls_number_reflns 1998
_refine_ls_number_restraints 0
_refine_ls_restrained_S_all 1.087
_refine_ls_R_factor_all 0.2141
_refine_ls_R_factor_gt 0.1915
_refine_ls_shift/su_max 0.000
_refine_ls_shift/su_mean 0.000
_refine_ls_structure_factor_coef Fsqd
_refine_ls_weighting_details 'calc w=1/[\s^2^(Fo^2^)+(0.1456P)^2^+31.8894P] where P=(Fo^2^+2Fc^2^)/3'
_refine_ls_weighting_scheme calc
_refine_ls_wR_factor_gt 0.4376
_refine_ls_wR_factor_ref 0.4495
_reflns_number_gt 1381
_reflns_number_total 1998
_reflns_threshold_expression >2\s(I)
_cod_data_source_file cg500906w_si_002.cif
_cod_data_source_block T
_cod_depositor_comments 'Adding full bibliography for 4511791--4511794.cif.'
_cod_original_sg_symbol_H-M P21/c
_cod_database_code 4511794

loop_
_symmetry_equiv_pos_as_xyz
'x, y, z'
'-x, y+1/2, -z+1/2'
'-x, -y, -z'
'x, -y-1/2, z-1/2'

loop_
_atom_site_label
_atom_site_type_symbol
_atom_site_fract_x
_atom_site_fract_y
_atom_site_fract_z
_atom_site_U_iso_or_equiv
_atom_site_adp_type
_atom_site_occupancy
_atom_site_symmetry_multiplicity
_atom_site_calc_flag
_atom_site_refinement_flags
S1 S 0.2200(9) -0.45701(18) 0.08353(17) 0.0257(9) Uani 1 1 d .
N2 N 0.578(3) -0.3456(7) 0.3111(5) 0.026(2) Uani 1 1 d .
N1 N -0.093(3) -0.1721(7) 0.0603(6) 0.028(2) Uani 1 1 d .
N3 N 0.068(3) -0.3584(6) 0.0584(6) 0.027(2) Uani 1 1 d .
C7 C 0.568(3) -0.2093(8) 0.3845(7) 0.026(3) Uani 1 1 d .
H4 H 0.6157 -0.1809 0.4315 0.031 Uiso 1 1 calc R
C2 C 0.070(3) -0.2090(7) 0.1218(6) 0.020(2) Uani 1 1 d .
C4 C 0.318(3) -0.3491(8) 0.1810(7) 0.027(3) Uani 1 1 d .
C8 C 0.412(4) -0.1641(9) 0.3242(7) 0.030(3) Uani 1 1 d .
H3 H 0.3583 -0.1039 0.3296 0.036 Uiso 1 1 calc R
C9 C 0.335(3) -0.2076(8) 0.2556(7) 0.026(3) Uani 1 1 d .
C3 C 0.151(4) -0.3047(8) 0.1188(6) 0.027(3) Uani 1 1 d .
C6 C 0.654(3) -0.3005(9) 0.3735(7) 0.031(3) Uani 1 1 d .
H8 H 0.7723 -0.3298 0.4134 0.037 Uiso 1 1 calc R
C1 C -0.173(4) -0.0852(8) 0.0654(8) 0.036(3) Uani 1 1 d .
H5 H -0.3019 -0.0594 0.0253 0.044 Uiso 1 1 calc R
C12 C -0.072(4) -0.0315(8) 0.1287(8) 0.034(3) Uani 1 1 d .
H1 H -0.1140 0.0296 0.1279 0.041 Uiso 1 1 calc R
C5 C 0.414(3) -0.2992(7) 0.2513(6) 0.022(2) Uani 1 1 d .
C11 C 0.089(3) -0.0702(7) 0.1913(7) 0.023(2) Uani 1 1 d .
H2 H 0.1494 -0.0360 0.2344 0.027 Uiso 1 1 calc R
N4 N 0.369(3) -0.4357(7) 0.1700(6) 0.029(2) Uani 1 1 d .
C10 C 0.164(3) -0.1631(8) 0.1902(7) 0.024(3) Uani 1 1 d .

loop_
_atom_site_aniso_label
_atom_site_aniso_U_11
_atom_site_aniso_U_22
_atom_site_aniso_U_33
_atom_site_aniso_U_23
_atom_site_aniso_U_13
_atom_site_aniso_U_12
S1 0.0425(18) 0.0134(13) 0.0212(14) -0.0024(10) -0.0043(11) 0.0015(12)
N2 0.032(6) 0.026(5) 0.020(4) 0.004(4) -0.011(4) -0.002(4)
N1 0.035(6) 0.023(5) 0.025(5) 0.002(4) 0.002(4) 0.001(4)
N3 0.031(6) 0.018(5) 0.033(5) 0.005(4) 0.000(4) -0.006(4)
C7 0.020(6) 0.031(6) 0.027(6) -0.005(5) 0.000(5) -0.002(5)
C2 0.023(6) 0.017(5) 0.022(5) -0.001(4) 0.000(4) 0.000(4)
C4 0.037(7) 0.020(5) 0.024(5) 0.008(4) 0.001(5) 0.001(5)
C8 0.031(7) 0.030(6) 0.030(6) -0.005(5) 0.006(5) -0.012(5)
C9 0.030(7) 0.023(6) 0.025(6) 0.010(4) 0.004(5) -0.001(5)
C3 0.042(7) 0.022(6) 0.016(5) 0.008(4) -0.003(5) -0.008(5)
C6 0.030(7) 0.038(7) 0.026(6) 0.005(5) -0.011(5) -0.004(5)
C1 0.044(8) 0.021(6) 0.045(8) 0.012(5) 0.000(6) 0.002(5)
C12 0.046(8) 0.012(5) 0.044(7) -0.001(5) 0.002(6) -0.011(5)
C5 0.023(6) 0.020(5) 0.022(5) 0.003(4) 0.005(5) 0.001(4)
C11 0.019(6) 0.021(5) 0.029(6) -0.005(4) -0.002(4) -0.001(4)
N4 0.039(6) 0.023(5) 0.026(5) 0.007(4) 0.008(4) 0.007(4)
C10 0.023(6) 0.022(6) 0.028(6) -0.007(4) -0.003(5) 0.011(4)

loop_
_atom_type_symbol
_atom_type_description
_atom_type_scat_dispersion_real
_atom_type_scat_dispersion_imag
_atom_type_scat_source
C C 0.0033 0.0016 'International Tables Vol C Tables 4.2.6.8 and 6.1.1.4'
H H 0.0000 0.0000 'International Tables Vol C Tables 4.2.6.8 and 6.1.1.4'
N N 0.0061 0.0033 'International Tables Vol C Tables 4.2.6.8 and 6.1.1.4'
S S 0.1246 0.1234 'International Tables Vol C Tables 4.2.6.8 and 6.1.1.4'

loop_
_geom_angle_atom_site_label_1
_geom_angle_atom_site_label_2
_geom_angle_atom_site_label_3
_geom_angle
N4 S1 N3 100.7(5)
C6 N2 C5 116.7(10)
C1 N1 C2 117.0(11)
C3 N3 S1 104.6(8)
C8 C7 C6 118.4(11)
N1 C2 C10 124.8(10)
N1 C2 C3 118.2(10)
C10 C2 C3 117.1(10)
N4 C4 C3 114.9(11)
N4 C4 C5 125.5(10)
C3 C4 C5 119.6(10)
C7 C8 C9 120.2(12)
C8 C9 C5 117.4(11)
C8 C9 C10 122.4(11)
C5 C9 C10 120.1(11)
N3 C3 C4 113.9(10)
N3 C3 C2 124.1(10)
C4 C3 C2 122.0(10)
N2 C6 C7 124.0(11)
N1 C1 C12 123.0(13)
C11 C12 C1 119.1(11)
N2 C5 C9 123.1(11)
N2 C5 C4 117.7(10)
C9 C5 C4 119.2(10)
C12 C11 C10 119.8(11)
C4 N4 S1 105.8(8)
C2 C10 C11 116.1(10)
C2 C10 C9 122.1(10)
C11 C10 C9 121.8(10)

loop_
_geom_bond_atom_site_label_1
_geom_bond_atom_site_label_2
_geom_bond_distance
S1 N4 1.620(11)
S1 N3 1.646(10)
N2 C6 1.298(16)
N2 C5 1.387(14)
N1 C1 1.341(16)
N1 C2 1.344(15)
N3 C3 1.349(15)
C7 C8 1.372(18)
C7 C6 1.419(18)
C2 C10 1.406(15)
C2 C3 1.468(15)
C4 N4 1.325(15)
C4 C3 1.410(16)
C4 C5 1.465(16)
C8 C9 1.375(17)
C9 C5 1.409(15)
C9 C10 1.459(16)
C1 C12 1.405(19)
C12 C11 1.367(18)
C11 C10 1.421(15)
